data_1010466
loop_
_publ_author_name
'Hoard, J L'

_publ_section_title
;
The Crystal Structure of Potassium Silver Cyanide
;
_journal_coden_ASTM ZEKGAX
_journal_name_full
;
Zeitschrift fuer Kristallographie, Kristallgeometrie, Kristallphysik,
Kristallchemie (-144,1977)
;
_journal_page_first 231
_journal_page_last 255
_journal_volume 84
_journal_year 1933
_chemical_formula_structural 'K Ag (C N)2'
_chemical_formula_sum 'C2 Ag K N2'
_chemical_name_systematic 'Potassium dicyanoargentate'
_symmetry_cell_setting trigonal
_symmetry_Int_Tables_number 163
_symmetry_space_group_name_H-M 'P -3 1 c S'
_cell_angle_alpha 90
_cell_angle_beta 90
_cell_angle_gamma 120
_cell_formula_units_Z 6
_cell_length_a 7.384(10)
_cell_length_b 7.384(10)
_cell_length_c 17.55(2)
_cell_volume 828.7
_cod_depositor_comments
;
 Correcting the summary chemical formula by changing it from 'Ag K N2'
 to 'C2 Ag K N2'.

 Antanas Vaitkus,
 2018-07-07
;
_cod_database_code 1010466

loop_
_symmetry_equiv_pos_as_xyz
x,y,z
y-x,-x,z
-y,x-y,z
x,x-y,-z
-y,-x,-z
y-x,y,-z
-x,-y,1/2-z
x-y,x,1/2-z
y,y-x,1/2-z
-x,y-x,1/2+z
y,x,1/2+z
x-y,-y,1/2+z

loop_
_atom_site_label
_atom_site_type_symbol
_atom_site_symmetry_multiplicity
_atom_site_Wyckoff_symbol
_atom_site_fract_x
_atom_site_fract_y
_atom_site_fract_z
_atom_site_occupancy
_atom_site_attached_hydrogens
_atom_site_calc_flag
Ag1 Ag1+ 6 h 0.1667(10) 0.8333(10) 0. 1. 0 d
K1 K1+ 2 a 0. 0. 0.25 1. 0 d
K2 K1+ 4 f 0.3333 0.6667 0.26 1. 0 d
C1 C2+ 12 i 0.295 0.3333 0.109(5) 1. 0 d
N1 N3- 12 i 0.365 0.3333 0.167(5) 1. 0 d

loop_
_atom_type_symbol
_atom_type_oxidation_number
Ag1+ 1.000
K1+ 1.000
C2+ 2.000
N3- -3.000
